data_4502529
loop_
_publ_author_name
'Zhang, Jian-Yong'
'Cheng, Ai-Ling'
'Sun, Qian'
'Yue, Qi'
'Gao, En-Qing'

_publ_section_title
;
 Syntheses, Structures, and Properties of Honeycomb and Square Grid
 Coordination Polymers with In Situ Formed
 5-(2&#x2032;-Pyrimidyl)tetrazolate
;
_journal_issue 7
_journal_name_full 'Crystal Growth &amp; Design'
_journal_page_first 2908
_journal_paper_doi 10.1021/cg9013398
_journal_volume 10
_journal_year 2010
_chemical_formula_sum 'C17 H15.66 N18.67 Na O1.66 Zn'
_chemical_formula_weight 596.46
_chemical_name_systematic
; 
 ? 
;
_space_group_IT_number 163
_symmetry_cell_setting trigonal
_symmetry_space_group_name_Hall '-P 3 2c'
_symmetry_space_group_name_H-M 'P -3 1 c'
_atom_sites_solution_hydrogens geom
_atom_sites_solution_primary direct
_atom_sites_solution_secondary difmap
_audit_creation_method SHELXL-97
_cell_angle_alpha 90.00
_cell_angle_beta 90.00
_cell_angle_gamma 120.000(10)
_cell_formula_units_Z 2
_cell_length_a 10.4655(6)
_cell_length_b 10.4655(4)
_cell_length_c 14.020(2)
_cell_measurement_reflns_used 3757
_cell_measurement_temperature 296(2)
_cell_measurement_theta_max 24.83
_cell_measurement_theta_min 2.25
_cell_volume 1329.8(2)
_computing_cell_refinement 'Bruker SMART'
_computing_data_collection 'Bruker SMART'
_computing_data_reduction 'Bruker SAINT'
_computing_molecular_graphics 'Bruker SHELXTL'
_computing_publication_material 'Bruker SHELXTL'
_computing_structure_refinement 'Bruker SHELXTL'
_computing_structure_solution 'Bruker SHELXTL'
_diffrn_ambient_temperature 296(2)
_diffrn_measured_fraction_theta_full 1.000
_diffrn_measured_fraction_theta_max 1.000
_diffrn_measurement_device_type 'CCD area detector'
_diffrn_measurement_method 'phi and omega scans'
_diffrn_radiation_monochromator graphite
_diffrn_radiation_source 'fine-focus sealed tube'
_diffrn_radiation_type MoK\a
_diffrn_radiation_wavelength 0.71073
_diffrn_reflns_av_R_equivalents 0.0280
_diffrn_reflns_av_sigmaI/netI 0.0196
_diffrn_reflns_limit_h_max 11
_diffrn_reflns_limit_h_min -13
_diffrn_reflns_limit_k_max 13
_diffrn_reflns_limit_k_min -7
_diffrn_reflns_limit_l_max 17
_diffrn_reflns_limit_l_min -17
_diffrn_reflns_number 7688
_diffrn_reflns_theta_full 26.99
_diffrn_reflns_theta_max 26.99
_diffrn_reflns_theta_min 2.25
_exptl_absorpt_coefficient_mu 0.993
_exptl_absorpt_correction_T_max 0.9901
_exptl_absorpt_correction_T_min 0.8262
_exptl_absorpt_correction_type multi-scan
_exptl_absorpt_process_details SADABS
_exptl_crystal_colour colorless
_exptl_crystal_density_diffrn 1.490
_exptl_crystal_density_method 'not measured'
_exptl_crystal_description 'prism-shaped crystal'
_exptl_crystal_F_000 605
_exptl_crystal_size_max 0.20
_exptl_crystal_size_mid 0.11
_exptl_crystal_size_min 0.01
_refine_diff_density_max 0.191
_refine_diff_density_min -0.203
_refine_diff_density_rms 0.046
_refine_ls_extinction_method none
_refine_ls_goodness_of_fit_ref 1.258
_refine_ls_hydrogen_treatment constr
_refine_ls_matrix_type full
_refine_ls_number_parameters 77
_refine_ls_number_reflns 983
_refine_ls_number_restraints 4
_refine_ls_restrained_S_all 1.376
_refine_ls_R_factor_all 0.0399
_refine_ls_R_factor_gt 0.0367
_refine_ls_shift/su_max 0.000
_refine_ls_shift/su_mean 0.000
_refine_ls_structure_factor_coef Fsqd
_refine_ls_weighting_details 'calc w=1/[\s^2^(Fo^2^)+(0.0388P)^2^+1.0845P] where P=(Fo^2^+2Fc^2^)/3'
_refine_ls_weighting_scheme calc
_refine_ls_wR_factor_gt 0.1146
_refine_ls_wR_factor_ref 0.1158
_reflns_number_gt 906
_reflns_number_total 983
_reflns_threshold_expression >2sigma(I)
_cod_data_source_file cg9013398_si_003.cif
_cod_data_source_block s
_cod_depositor_comments
;
The following automatic conversions were performed:

'_symmetry_cell_setting' value 'Trigonal' changed to 'trigonal'
according to /home/saulius/struct/CIF-dictionaries/cif_core.dic
dictionary named 'cif_core.dic' version 2.4.2 from 2011-04-26.

Automatic conversion script
Id: cif_fix_values 1715 2011-07-08 13:25:40Z adriana 
;
_cod_original_sg_symbol_H-M 'P-31c '
_cod_database_code 4502529

loop_
_symmetry_equiv_pos_as_xyz
'x, y, z'
'-y, x-y, z'
'-x+y, -x, z'
'-y, -x, -z+1/2'
'-x+y, y, -z+1/2'
'x, x-y, -z+1/2'
'-x, -y, -z'
'y, -x+y, -z'
'x-y, x, -z'
'y, x, z-1/2'
'x-y, -y, z-1/2'
'-x, -x+y, z-1/2'

loop_
_atom_site_label
_atom_site_type_symbol
_atom_site_fract_x
_atom_site_fract_y
_atom_site_fract_z
_atom_site_U_iso_or_equiv
_atom_site_adp_type
_atom_site_occupancy
_atom_site_symmetry_multiplicity
_atom_site_calc_flag
_atom_site_refinement_flags
_atom_site_disorder_assembly
_atom_site_disorder_group
Na1 Na 0.3333 0.6667 0.2500 0.0464(7) Uani 1 6 d S . .
Zn2 Zn 0.6667 0.3333 0.2500 0.0390(3) Uani 1 6 d S . .
N1 N 0.5079(3) 0.3631(3) 0.1662(2) 0.0548(7) Uani 1 1 d D . .
N4 N 0.3771(4) 0.4848(4) 0.1602(2) 0.0613(8) Uani 1 1 d . . .
C1 C 0.4725(4) 0.4579(4) 0.2056(3) 0.0602(9) Uani 1 1 d D A .
N2 N 0.4287(10) 0.3259(10) 0.0994(6) 0.0579(19) Uani 0.50 1 d PD A 1
N3 N 0.3559(9) 0.3970(9) 0.0944(5) 0.0646(19) Uani 0.50 1 d PD A 1
C2 C 0.4433(14) 0.2899(13) 0.0732(7) 0.062(3) Uani 0.50 1 d PD A 2
H2A H 0.4707 0.2259 0.0464 0.074 Uiso 0.50 1 calc PR A 2
C3 C 0.3425(11) 0.3172(11) 0.0269(5) 0.085(3) Uani 0.50 1 d P A 2
H3A H 0.3004 0.2722 -0.0309 0.102 Uiso 0.50 1 calc PR A 2
C4 C 0.3067(11) 0.4150(12) 0.0704(6) 0.073(3) Uani 0.50 1 d P A 2
H4A H 0.2384 0.4356 0.0424 0.088 Uiso 0.50 1 calc PR A 2

loop_
_atom_site_aniso_label
_atom_site_aniso_U_11
_atom_site_aniso_U_22
_atom_site_aniso_U_33
_atom_site_aniso_U_23
_atom_site_aniso_U_13
_atom_site_aniso_U_12
Na1 0.0392(9) 0.0392(9) 0.0608(18) 0.000 0.000 0.0196(5)
Zn2 0.0382(3) 0.0382(3) 0.0405(5) 0.000 0.000 0.01911(17)
N1 0.0490(15) 0.0538(16) 0.0647(18) 0.0001(13) -0.0036(13) 0.0281(13)
N4 0.069(2) 0.0652(19) 0.0599(18) -0.0101(15) -0.0080(14) 0.0408(16)
C1 0.0504(19) 0.0498(19) 0.087(3) 0.0146(17) 0.0136(17) 0.0304(17)
N2 0.068(4) 0.075(5) 0.045(5) -0.023(4) -0.020(4) 0.047(4)
N3 0.081(5) 0.082(5) 0.050(4) -0.019(3) -0.027(4) 0.055(4)
C2 0.072(6) 0.073(6) 0.041(5) -0.028(4) -0.018(4) 0.038(5)
C3 0.097(7) 0.102(7) 0.039(4) -0.026(4) -0.038(4) 0.038(6)
C4 0.078(6) 0.092(7) 0.053(5) -0.020(4) -0.039(4) 0.045(5)

loop_
_atom_type_symbol
_atom_type_description
_atom_type_scat_dispersion_real
_atom_type_scat_dispersion_imag
_atom_type_scat_source
C C 0.0033 0.0016 'International Tables Vol C Tables 4.2.6.8 and 6.1.1.4'
H H 0.0000 0.0000 'International Tables Vol C Tables 4.2.6.8 and 6.1.1.4'
N N 0.0061 0.0033 'International Tables Vol C Tables 4.2.6.8 and 6.1.1.4'
Zn Zn 0.2839 1.4301 'International Tables Vol C Tables 4.2.6.8 and 6.1.1.4'
Na Na 0.0362 0.0249 'International Tables Vol C Tables 4.2.6.8 and 6.1.1.4'
O O 0.0106 0.0060 'International Tables Vol C Tables 4.2.6.8 and 6.1.1.4'

loop_
_geom_angle_atom_site_label_1
_geom_angle_atom_site_label_2
_geom_angle_atom_site_label_3
_geom_angle
_geom_angle_site_symmetry_1
_geom_angle_site_symmetry_3
N4 Na1 N4 97.82(15) 6_565 3_565
N4 Na1 N4 97.00(9) 6_565 5
N4 Na1 N4 70.75(14) 3_565 5
N4 Na1 N4 70.75(14) 6_565 2_665
N4 Na1 N4 97.00(9) 3_565 2_665
N4 Na1 N4 161.80(15) 5 2_665
N4 Na1 N4 161.80(15) 6_565 .
N4 Na1 N4 97.00(9) 3_565 .
N4 Na1 N4 97.82(15) 5 .
N4 Na1 N4 97.00(9) 2_665 .
N4 Na1 N4 97.00(9) 6_565 4_665
N4 Na1 N4 161.80(15) 3_565 4_665
N4 Na1 N4 97.00(9) 5 4_665
N4 Na1 N4 97.82(15) 2_665 4_665
N4 Na1 N4 70.75(14) . 4_665
N1 Zn2 N1 97.42(15) 5_655 2_655
N1 Zn2 N1 93.72(11) 5_655 6
N1 Zn2 N1 76.81(15) 2_655 6
N1 Zn2 N1 76.81(15) 5_655 3_665
N1 Zn2 N1 93.72(11) 2_655 3_665
N1 Zn2 N1 165.78(15) 6 3_665
N1 Zn2 N1 93.72(11) 5_655 4_665
N1 Zn2 N1 165.78(15) 2_655 4_665
N1 Zn2 N1 93.72(11) 6 4_665
N1 Zn2 N1 97.42(15) 3_665 4_665
N1 Zn2 N1 165.78(15) 5_655 .
N1 Zn2 N1 93.72(11) 2_655 .
N1 Zn2 N1 97.42(15) 6 .
N1 Zn2 N1 93.72(11) 3_665 .
N1 Zn2 N1 76.81(15) 4_665 .
N2 N1 C1 99.4(4) . .
N2 N1 C2 22.1(6) . .
C1 N1 C2 121.2(5) . .
N2 N1 Zn2 147.1(4) . .
C1 N1 Zn2 113.4(2) . .
C2 N1 Zn2 125.4(5) . .
N3 N4 C1 94.3(4) . .
N3 N4 C4 29.4(5) . .
C1 N4 C4 123.7(5) . .
N3 N4 Na1 154.4(4) . .
C1 N4 Na1 111.2(2) . .
C4 N4 Na1 125.1(5) . .
N4 C1 N1 118.3(4) . .
N4 C1 C1 123.4(2) . 4_665
N1 C1 C1 118.2(2) . 4_665
N4 C1 N3 41.0(3) . .
N1 C1 N3 77.3(3) . .
C1 C1 N3 164.4(2) 4_665 .
N4 C1 N2 81.1(3) . .
N1 C1 N2 37.3(3) . .
C1 C1 N2 155.4(3) 4_665 .
N3 C1 N2 40.1(3) . .
N1 N2 N3 111.6(7) . .
N1 N2 C1 43.4(3) . .
N3 N2 C1 68.3(4) . .
N4 N3 N2 116.2(7) . .
N4 N3 C1 44.6(3) . .
N2 N3 C1 71.6(5) . .
C3 C2 N1 120.1(8) . .
C3 C2 H2A 120.0 . .
N1 C2 H2A 120.0 . .
C2 C3 C4 117.3(7) . .
C2 C3 H3A 121.4 . .
C4 C3 H3A 121.4 . .
C3 C4 N4 119.4(8) . .
C3 C4 H4A 120.3 . .
N4 C4 H4A 120.3 . .

loop_
_geom_bond_atom_site_label_1
_geom_bond_atom_site_label_2
_geom_bond_distance
_geom_bond_site_symmetry_2
Na1 N4 2.508(3) 6_565
Na1 N4 2.508(3) 3_565
Na1 N4 2.508(3) 5
Na1 N4 2.508(3) 2_665
Na1 N4 2.508(3) .
Na1 N4 2.508(3) 4_665
Zn2 N1 2.180(3) 5_655
Zn2 N1 2.180(3) 2_655
Zn2 N1 2.180(3) 6
Zn2 N1 2.180(3) 3_665
Zn2 N1 2.180(3) 4_665
Zn2 N1 2.180(3) .
N1 N2 1.181(8) .
N1 C1 1.340(4) .
N1 C2 1.492(8) .
N4 N3 1.241(7) .
N4 C1 1.328(4) .
N4 C4 1.456(8) .
C1 C1 1.442(8) 4_665
C1 N3 1.885(8) .
C1 N2 1.925(8) .
N2 N3 1.307(10) .
C2 C3 1.385(15) .
C2 H2A 0.9300 .
C3 C4 1.395(15) .
C3 H3A 0.9300 .
C4 H4A 0.9300 .
